data_4350365
loop_
_publ_author_name
'Lu, Connie C.'
'Peters, Jonas C.'

_publ_section_title
;
 Pseudotetrahedral manganese complexes supported by the anionic
 tris(phosphino)borate ligand [PhBP(iPr)3].
;
_journal_issue 21
_journal_name_full 'Inorganic chemistry'
_journal_page_first 8597
_journal_page_last 8607
_journal_paper_doi 10.1021/ic060735q
_journal_volume 45
_journal_year 2006
_chemical_formula_moiety 'C27 H53 B P3 Mn Cl'
_chemical_formula_sum 'C27 H53 B Cl0.98 Mn0.98 P3 Tl0.02'
_chemical_formula_weight 573.66
_space_group_IT_number 15
_space_group_name_Hall '-C 2yc'
_space_group_name_H-M_alt 'C 1 2/c 1'
_symmetry_cell_setting monoclinic
_symmetry_Int_Tables_number 15
_symmetry_space_group_name_H-M 'C 1 2/c 1'
_atom_sites_solution_hydrogens geom
_atom_sites_solution_primary direct
_atom_sites_solution_secondary difmap
_audit_creation_method SHELXL-97
_cell_angle_alpha 90.00
_cell_angle_beta 100.344(3)
_cell_angle_gamma 90.00
_cell_formula_units_Z 8
_cell_length_a 14.493(2)
_cell_length_b 12.928(2)
_cell_length_c 34.850(5)
_cell_measurement_reflns_used 27512
_cell_measurement_temperature 100
_cell_measurement_theta_max 28.09
_cell_measurement_theta_min 2.28
_cell_volume 6423.6(16)
_computing_cell_refinement 'Bruker SMART 5.606'
_computing_data_collection 'Bruker SMART 5.054'
_computing_data_reduction 'Bruker SAINT 6.45'
_computing_structure_refinement 'Bruker SHELXTL 6.14'
_computing_structure_solution 'Bruker SHELXTL 6.14'
_diffrn_ambient_temperature 100
_diffrn_measured_fraction_theta_full 0.938
_diffrn_measured_fraction_theta_max 0.938
_diffrn_measurement_device_type 'Bruker SMART 1000'
_diffrn_measurement_method '\w scans'
_diffrn_radiation_monochromator graphite
_diffrn_radiation_source 'normal-focus sealed tube'
_diffrn_radiation_type MoK\a
_diffrn_radiation_wavelength 0.71073
_diffrn_reflns_av_R_equivalents 0.0705
_diffrn_reflns_av_sigmaI/netI 0.0414
_diffrn_reflns_limit_h_max 19
_diffrn_reflns_limit_h_min -18
_diffrn_reflns_limit_k_max 16
_diffrn_reflns_limit_k_min -17
_diffrn_reflns_limit_l_max 45
_diffrn_reflns_limit_l_min -46
_diffrn_reflns_number 46909
_diffrn_reflns_theta_full 28.56
_diffrn_reflns_theta_max 28.56
_diffrn_reflns_theta_min 2.13
_diffrn_standards_decay_% 0
_diffrn_standards_interval_time 'initial data recollected at end'
_exptl_absorpt_coefficient_mu 0.731
_exptl_absorpt_correction_type none
_exptl_crystal_colour colorless
_exptl_crystal_density_diffrn 1.186
_exptl_crystal_density_method 'not measured'
_exptl_crystal_description 'thin plate'
_exptl_crystal_F_000 2461
_exptl_crystal_size_max 0.32
_exptl_crystal_size_mid 0.30
_exptl_crystal_size_min 0.074
_refine_diff_density_max 0.508
_refine_diff_density_min -0.460
_refine_diff_density_rms 0.064
_refine_ls_extinction_method none
_refine_ls_goodness_of_fit_ref 1.897
_refine_ls_hydrogen_treatment noref
_refine_ls_matrix_type full
_refine_ls_number_parameters 345
_refine_ls_number_reflns 7671
_refine_ls_number_restraints 0
_refine_ls_restrained_S_all 1.897
_refine_ls_R_factor_all 0.0556
_refine_ls_R_factor_gt 0.0422
_refine_ls_shift/su_max 0.001
_refine_ls_shift/su_mean 0.000
_refine_ls_structure_factor_coef Fsqd
_refine_ls_weighting_details 'calc w=1/[\s^2^(Fo^2^)] where P=(Fo^2^+2Fc^2^)/3'
_refine_ls_weighting_scheme sigma
_refine_ls_wR_factor_gt 0.0720
_refine_ls_wR_factor_ref 0.0731
_reflns_number_gt 6237
_reflns_number_total 7671
_reflns_threshold_expression >2sigma(I)
_cod_data_source_file ic060735qsi20060501_035824.cif
_cod_data_source_block complex1a
_cod_original_cell_volume 6423.8(16)
_cod_original_sg_symbol_H-M 'C 2/c'
_cod_database_code 4350365

loop_
_symmetry_equiv_pos_as_xyz
'x, y, z'
'-x, y, -z+1/2'
'x+1/2, y+1/2, z'
'-x+1/2, y+1/2, -z+1/2'
'-x, -y, -z'
'x, -y, z-1/2'
'-x+1/2, -y+1/2, -z'
'x+1/2, -y+1/2, z-1/2'

loop_
_atom_site_label
_atom_site_type_symbol
_atom_site_fract_x
_atom_site_fract_y
_atom_site_fract_z
_atom_site_U_iso_or_equiv
_atom_site_adp_type
_atom_site_occupancy
_atom_site_symmetry_multiplicity
_atom_site_calc_flag
_atom_site_refinement_flags
_atom_site_disorder_assembly
_atom_site_disorder_group
Mn Mn 0.21028(2) 0.40352(3) 0.141252(9) 0.01895(8) Uani 0.9832(5) 1 d P A .
P1 P 0.13764(3) 0.25997(3) 0.175217(13) 0.01713(10) Uani 1 1 d . . .
P2 P 0.12417(3) 0.34120(3) 0.075712(13) 0.01635(10) Uani 1 1 d . . .
P3 P 0.35347(3) 0.29553(4) 0.136808(14) 0.02211(11) Uani 1 1 d . . .
Cl Cl 0.20955(4) 0.57381(4) 0.156912(15) 0.03963(15) Uani 0.9832(5) 1 d P . .
B B 0.19774(13) 0.13897(14) 0.10987(5) 0.0156(4) Uani 1 1 d . . .
Tl Tl 0.2209(4) 0.4565(5) 0.14933(15) 0.027(2) Uiso 0.0168(5) 1 d P A .
C1 C 0.19834(11) 0.01555(12) 0.09827(5) 0.0170(4) Uani 1 1 d . A .
C2 C 0.22420(12) -0.05852(13) 0.12767(6) 0.0224(4) Uani 1 1 d . . .
H2 H 0.2379 -0.0358 0.1540 0.027 Uiso 1 1 calc R A .
C3 C 0.23070(13) -0.16364(14) 0.12010(6) 0.0297(5) Uani 1 1 d . A .
H3 H 0.2476 -0.2111 0.1410 0.036 Uiso 1 1 calc R . .
C4 C 0.21256(13) -0.19873(14) 0.08215(6) 0.0320(5) Uani 1 1 d . . .
H4 H 0.2176 -0.2703 0.0767 0.038 Uiso 1 1 calc R A .
C5 C 0.18692(13) -0.12883(15) 0.05217(6) 0.0290(5) Uani 1 1 d . A .
H5 H 0.1743 -0.1524 0.0259 0.035 Uiso 1 1 calc R . .
C6 C 0.17946(12) -0.02353(14) 0.06022(5) 0.0212(4) Uani 1 1 d . . .
H6 H 0.1610 0.0230 0.0392 0.025 Uiso 1 1 calc R A .
C7 C 0.12430(12) 0.15025(12) 0.14171(5) 0.0163(4) Uani 1 1 d . A .
H7A H 0.1297 0.0863 0.1576 0.020 Uiso 1 1 calc R . .
H7B H 0.0596 0.1523 0.1266 0.020 Uiso 1 1 calc R . .
C8 C 0.16153(12) 0.20855(12) 0.06965(5) 0.0165(4) Uani 1 1 d . A .
H8A H 0.1085 0.1713 0.0536 0.020 Uiso 1 1 calc R . .
H8B H 0.2132 0.2105 0.0545 0.020 Uiso 1 1 calc R . .
C9 C 0.31029(12) 0.16291(13) 0.12940(5) 0.0191(4) Uani 1 1 d . A .
H9A H 0.3494 0.1279 0.1128 0.023 Uiso 1 1 calc R . .
H9B H 0.3231 0.1281 0.1551 0.023 Uiso 1 1 calc R . .
C10 C 0.24032(14) 0.30369(16) 0.24882(5) 0.0319(5) Uani 1 1 d . . .
H10A H 0.1822 0.3232 0.2576 0.048 Uiso 1 1 calc R . .
H10B H 0.2650 0.3635 0.2366 0.048 Uiso 1 1 calc R . .
H10C H 0.2866 0.2808 0.2712 0.048 Uiso 1 1 calc R . .
C11 C 0.22027(14) 0.21553(15) 0.21910(5) 0.0276(4) Uani 1 1 d . . .
H11 H 0.2809 0.1999 0.2104 0.033 Uiso 1 1 calc R . .
C12 C 0.19032(18) 0.11576(16) 0.23737(6) 0.0453(6) Uani 1 1 d . . .
H12A H 0.2380 0.0966 0.2599 0.068 Uiso 1 1 calc R . .
H12B H 0.1837 0.0600 0.2180 0.068 Uiso 1 1 calc R . .
H12C H 0.1302 0.1270 0.2458 0.068 Uiso 1 1 calc R . .
C13 C -0.00365(15) 0.39412(15) 0.19059(6) 0.0368(5) Uani 1 1 d . . .
H13A H -0.0228 0.4109 0.1629 0.055 Uiso 1 1 calc R . .
H13B H 0.0487 0.4388 0.2021 0.055 Uiso 1 1 calc R . .
H13C H -0.0566 0.4052 0.2041 0.055 Uiso 1 1 calc R . .
C14 C 0.02708(13) 0.28113(14) 0.19487(5) 0.0235(4) Uani 1 1 d . . .
H14 H 0.0431 0.2674 0.2235 0.028 Uiso 1 1 calc R . .
C15 C -0.05216(14) 0.20743(16) 0.17897(6) 0.0327(5) Uani 1 1 d . . .
H15A H -0.1064 0.2220 0.1913 0.049 Uiso 1 1 calc R . .
H15B H -0.0314 0.1360 0.1846 0.049 Uiso 1 1 calc R . .
H15C H -0.0698 0.2167 0.1507 0.049 Uiso 1 1 calc R . .
C16 C -0.04446(13) 0.44338(14) 0.07788(5) 0.0235(4) Uani 1 1 d . . .
H16A H -0.0458 0.4767 0.0525 0.035 Uiso 1 1 calc R . .
H16B H -0.0057 0.4844 0.0983 0.035 Uiso 1 1 calc R . .
H16C H -0.1084 0.4387 0.0832 0.035 Uiso 1 1 calc R . .
C17 C -0.00305(12) 0.33443(13) 0.07718(5) 0.0194(4) Uani 1 1 d . . .
H17 H -0.0090 0.3010 0.1025 0.023 Uiso 1 1 calc R . .
C18 C -0.05962(13) 0.26804(14) 0.04482(5) 0.0267(4) Uani 1 1 d . . .
H18A H -0.1264 0.2726 0.0462 0.040 Uiso 1 1 calc R . .
H18B H -0.0391 0.1959 0.0482 0.040 Uiso 1 1 calc R . .
H18C H -0.0495 0.2931 0.0194 0.040 Uiso 1 1 calc R . .
C19 C 0.15646(17) 0.52870(15) 0.04063(6) 0.0410(6) Uani 1 1 d . . .
H19A H 0.2210 0.5284 0.0551 0.062 Uiso 1 1 calc R . .
H19B H 0.1150 0.5594 0.0569 0.062 Uiso 1 1 calc R . .
H19C H 0.1533 0.5694 0.0167 0.062 Uiso 1 1 calc R . .
C20 C 0.12532(13) 0.41797(13) 0.03013(5) 0.0223(4) Uani 1 1 d . . .
H20 H 0.0592 0.4213 0.0157 0.027 Uiso 1 1 calc R . .
C21 C 0.18387(16) 0.37072(18) 0.00283(6) 0.0412(6) Uani 1 1 d . . .
H21A H 0.1792 0.4136 -0.0206 0.062 Uiso 1 1 calc R . .
H21B H 0.1608 0.3010 -0.0045 0.062 Uiso 1 1 calc R . .
H21C H 0.2495 0.3669 0.0160 0.062 Uiso 1 1 calc R . .
C22 C 0.42568(17) 0.44375(17) 0.09090(7) 0.0460(6) Uani 1 1 d . . .
H22A H 0.4861 0.4532 0.1083 0.069 Uiso 1 1 calc R A .
H22B H 0.3783 0.4875 0.0997 0.069 Uiso 1 1 calc R . .
H22C H 0.4317 0.4632 0.0643 0.069 Uiso 1 1 calc R . .
C23 C 0.39594(13) 0.33051(15) 0.09153(6) 0.0291(5) Uani 1 1 d . A .
H23 H 0.3407 0.3229 0.0700 0.035 Uiso 1 1 calc R . .
C24 C 0.47190(18) 0.2604(2) 0.08073(9) 0.0626(8) Uani 1 1 d . . .
H24A H 0.4854 0.2810 0.0553 0.094 Uiso 1 1 calc R A .
H24B H 0.4501 0.1885 0.0795 0.094 Uiso 1 1 calc R . .
H24C H 0.5290 0.2667 0.1005 0.094 Uiso 1 1 calc R . .
C25A C 0.4788(9) 0.3849(10) 0.1932(4) 0.096(6) Uani 0.479(15) 1 d P A 2
H25A H 0.5039 0.3843 0.2213 0.144 Uiso 0.479(15) 1 calc PR A 2
H25B H 0.4288 0.4365 0.1876 0.144 Uiso 0.479(15) 1 calc PR A 2
H25C H 0.5291 0.4022 0.1789 0.144 Uiso 0.479(15) 1 calc PR A 2
C26A C 0.4450(7) 0.2931(7) 0.1823(3) 0.0253(15) Uani 0.479(15) 1 d P A 2
H26A H 0.4088 0.2739 0.2031 0.030 Uiso 0.479(15) 1 calc PR A 2
C27A C 0.5158(8) 0.2065(10) 0.1838(4) 0.045(3) Uani 0.479(15) 1 d P A 2
H27A H 0.5612 0.2239 0.1671 0.067 Uiso 0.479(15) 1 calc PR A 2
H27B H 0.4833 0.1423 0.1746 0.067 Uiso 0.479(15) 1 calc PR A 2
H27C H 0.5487 0.1973 0.2107 0.067 Uiso 0.479(15) 1 calc PR A 2
C25B C 0.4876(8) 0.4041(8) 0.1923(3) 0.047(2) Uani 0.521(15) 1 d P A 1
H25D H 0.4344 0.4205 0.2050 0.070 Uiso 0.521(15) 1 calc PR A 1
H25E H 0.4941 0.4581 0.1732 0.070 Uiso 0.521(15) 1 calc PR A 1
H25F H 0.5451 0.4007 0.2119 0.070 Uiso 0.521(15) 1 calc PR A 1
C26B C 0.4701(6) 0.2959(6) 0.1708(3) 0.0266(14) Uani 0.521(15) 1 d P A 1
H26B H 0.5175 0.2931 0.1532 0.032 Uiso 0.521(15) 1 calc PR A 1
C27B C 0.4887(8) 0.1996(10) 0.1957(4) 0.053(3) Uani 0.521(15) 1 d P A 1
H27D H 0.4398 0.1923 0.2116 0.080 Uiso 0.521(15) 1 calc PR A 1
H27E H 0.5500 0.2055 0.2128 0.080 Uiso 0.521(15) 1 calc PR A 1
H27F H 0.4882 0.1389 0.1789 0.080 Uiso 0.521(15) 1 calc PR A 1

loop_
_atom_site_aniso_label
_atom_site_aniso_U_11
_atom_site_aniso_U_22
_atom_site_aniso_U_33
_atom_site_aniso_U_23
_atom_site_aniso_U_13
_atom_site_aniso_U_12
Mn 0.02279(16) 0.01253(18) 0.02040(15) -0.00018(12) 0.00079(11) -0.00208(12)
P1 0.0198(2) 0.0143(2) 0.0175(2) 0.00011(17) 0.00387(18) 0.00148(18)
P2 0.0186(2) 0.0134(2) 0.0169(2) 0.00194(17) 0.00272(18) 0.00130(18)
P3 0.0178(2) 0.0156(2) 0.0307(3) 0.00104(19) -0.0018(2) -0.00405(19)
Cl 0.0696(4) 0.0133(2) 0.0325(3) -0.00357(19) 0.0000(3) -0.0050(2)
B 0.0168(10) 0.0111(9) 0.0185(10) -0.0006(7) 0.0017(8) -0.0003(8)
C1 0.0094(8) 0.0149(9) 0.0275(10) -0.0020(7) 0.0053(7) -0.0009(7)
C2 0.0184(9) 0.0175(9) 0.0312(10) 0.0004(8) 0.0037(8) -0.0003(7)
C3 0.0244(10) 0.0146(9) 0.0507(13) 0.0042(9) 0.0082(9) 0.0010(8)
C4 0.0228(11) 0.0130(9) 0.0614(15) -0.0088(9) 0.0107(10) -0.0028(8)
C5 0.0222(10) 0.0258(10) 0.0408(12) -0.0152(9) 0.0106(9) -0.0059(8)
C6 0.0161(9) 0.0198(9) 0.0286(10) -0.0046(7) 0.0068(8) -0.0014(7)
C7 0.0187(9) 0.0110(8) 0.0188(9) 0.0004(7) 0.0021(7) 0.0001(7)
C8 0.0150(9) 0.0153(9) 0.0196(9) -0.0012(7) 0.0043(7) 0.0001(7)
C9 0.0187(9) 0.0147(8) 0.0235(9) -0.0012(7) 0.0030(7) -0.0010(7)
C10 0.0328(12) 0.0394(12) 0.0212(10) -0.0045(8) -0.0014(8) -0.0008(9)
C11 0.0297(11) 0.0325(11) 0.0187(10) -0.0001(8) -0.0010(8) 0.0092(9)
C12 0.0801(18) 0.0278(12) 0.0230(11) 0.0055(9) -0.0040(11) 0.0141(11)
C13 0.0395(13) 0.0259(11) 0.0516(14) 0.0000(9) 0.0255(11) 0.0093(9)
C14 0.0253(10) 0.0230(10) 0.0244(10) 0.0004(8) 0.0108(8) 0.0026(8)
C15 0.0253(11) 0.0341(12) 0.0419(12) -0.0045(9) 0.0148(9) -0.0007(9)
C16 0.0258(10) 0.0212(9) 0.0244(10) 0.0016(7) 0.0069(8) 0.0070(8)
C17 0.0180(9) 0.0184(9) 0.0225(9) 0.0008(7) 0.0053(7) 0.0035(7)
C18 0.0177(10) 0.0256(10) 0.0363(11) -0.0046(8) 0.0031(8) 0.0004(8)
C19 0.0602(16) 0.0263(12) 0.0321(12) 0.0132(9) -0.0035(11) -0.0127(10)
C20 0.0265(10) 0.0181(9) 0.0220(9) 0.0054(7) 0.0038(8) 0.0005(8)
C21 0.0446(14) 0.0468(14) 0.0379(13) 0.0240(10) 0.0224(11) 0.0210(11)
C22 0.0486(15) 0.0374(13) 0.0510(15) 0.0124(11) 0.0064(12) -0.0191(11)
C23 0.0180(10) 0.0287(11) 0.0412(12) 0.0049(9) 0.0071(9) -0.0046(8)
C24 0.0503(16) 0.0579(17) 0.093(2) 0.0196(15) 0.0486(15) 0.0110(13)
C25A 0.093(8) 0.023(5) 0.127(9) -0.030(4) -0.098(7) 0.026(5)
C26A 0.015(4) 0.026(3) 0.032(4) -0.002(3) -0.002(2) -0.002(3)
C27A 0.025(5) 0.028(4) 0.073(7) -0.006(4) -0.015(3) 0.004(4)
C25B 0.057(5) 0.025(4) 0.054(4) -0.015(3) -0.004(4) -0.026(3)
C26B 0.019(4) 0.028(2) 0.031(4) -0.003(3) 0.000(2) -0.001(3)
C27B 0.031(5) 0.043(3) 0.072(7) 0.013(4) -0.027(4) -0.010(4)

loop_
_atom_type_symbol
_atom_type_description
_atom_type_scat_dispersion_real
_atom_type_scat_dispersion_imag
_atom_type_scat_source
C C 0.0033 0.0016 'International Tables Vol C Tables 4.2.6.8 and 6.1.1.4'
H H 0.0000 0.0000 'International Tables Vol C Tables 4.2.6.8 and 6.1.1.4'
B B 0.0013 0.0007 'International Tables Vol C Tables 4.2.6.8 and 6.1.1.4'
P P 0.1023 0.0942 'International Tables Vol C Tables 4.2.6.8 and 6.1.1.4'
Cl Cl 0.1484 0.1585 'International Tables Vol C Tables 4.2.6.8 and 6.1.1.4'
Mn Mn 0.3368 0.7283 'International Tables Vol C Tables 4.2.6.8 and 6.1.1.4'
Tl Tl -2.8358 9.6688 'International Tables Vol C Tables 4.2.6.8 and 6.1.1.4'

loop_
_geom_angle_atom_site_label_1
_geom_angle_atom_site_label_2
_geom_angle_atom_site_label_3
_geom_angle
Cl Mn P3 126.14(2)
Cl Mn P2 120.22(2)
P3 Mn P2 92.64(2)
Cl Mn P1 125.38(2)
P3 Mn P1 92.22(2)
P2 Mn P1 90.55(2)
C7 P1 C11 105.38(8)
C7 P1 C14 110.38(8)
C11 P1 C14 102.23(9)
C7 P1 Mn 106.02(6)
C11 P1 Mn 110.57(7)
C14 P1 Mn 121.28(6)
C7 P1 Tl 117.71(13)
C11 P1 Tl 105.86(12)
C14 P1 Tl 113.61(12)
Mn P1 Tl 11.69(11)
C8 P2 C17 106.04(8)
C8 P2 C20 110.60(8)
C17 P2 C20 102.02(8)
C8 P2 Mn 107.20(6)
C17 P2 Mn 108.76(6)
C20 P2 Mn 121.21(6)
C8 P2 Tl 116.87(12)
C17 P2 Tl 107.81(11)
C20 P2 Tl 112.19(12)
Mn P2 Tl 10.39(11)
C9 P3 C23 105.48(8)
C9 P3 C26A 106.0(3)
C23 P3 C26A 115.6(4)
C9 P3 C26B 109.7(3)
C23 P3 C26B 97.9(3)
C26A P3 C26B 18.08(18)
C9 P3 Mn 105.22(6)
C23 P3 Mn 108.65(6)
C26A P3 Mn 114.9(3)
C26B P3 Mn 127.9(3)
C9 P3 Tl 118.18(14)
C23 P3 Tl 106.39(12)
C26A P3 Tl 105.7(3)
C26B P3 Tl 116.5(3)
Mn P3 Tl 13.46(12)
C1 B C8 109.33(13)
C1 B C7 106.19(13)
C8 B C7 111.58(13)
C1 B C9 103.33(13)
C8 B C9 112.16(14)
C7 B C9 113.67(14)
P3 Tl P1 75.74(16)
P3 Tl P2 75.14(16)
P1 Tl P2 72.24(16)
C6 C1 C2 115.26(16)
C6 C1 B 125.02(15)
C2 C1 B 119.63(15)
C3 C2 C1 123.13(18)
C3 C2 H2 118.4
C1 C2 H2 118.4
C4 C3 C2 119.73(18)
C4 C3 H3 120.1
C2 C3 H3 120.1
C3 C4 C5 119.33(18)
C3 C4 H4 120.3
C5 C4 H4 120.3
C4 C5 C6 120.35(18)
C4 C5 H5 119.8
C6 C5 H5 119.8
C5 C6 C1 122.20(17)
C5 C6 H6 118.9
C1 C6 H6 118.9
B C7 P1 118.96(11)
B C7 H7A 107.6
P1 C7 H7A 107.6
B C7 H7B 107.6
P1 C7 H7B 107.6
H7A C7 H7B 107.0
B C8 P2 117.72(11)
B C8 H8A 107.9
P2 C8 H8A 107.9
B C8 H8B 107.9
P2 C8 H8B 107.9
H8A C8 H8B 107.2
B C9 P3 120.87(11)
B C9 H9A 107.1
P3 C9 H9A 107.1
B C9 H9B 107.1
P3 C9 H9B 107.1
H9A C9 H9B 106.8
C11 C10 H10A 109.5
C11 C10 H10B 109.5
H10A C10 H10B 109.5
C11 C10 H10C 109.5
H10A C10 H10C 109.5
H10B C10 H10C 109.5
C10 C11 C12 112.21(16)
C10 C11 P1 110.04(13)
C12 C11 P1 114.40(14)
C10 C11 H11 106.6
C12 C11 H11 106.6
P1 C11 H11 106.6
C11 C12 H12A 109.5
C11 C12 H12B 109.5
H12A C12 H12B 109.5
C11 C12 H12C 109.5
H12A C12 H12C 109.5
H12B C12 H12C 109.5
C14 C13 H13A 109.5
C14 C13 H13B 109.5
H13A C13 H13B 109.5
C14 C13 H13C 109.5
H13A C13 H13C 109.5
H13B C13 H13C 109.5
C15 C14 C13 112.12(16)
C15 C14 P1 114.57(13)
C13 C14 P1 110.97(13)
C15 C14 H14 106.2
C13 C14 H14 106.2
P1 C14 H14 106.2
C14 C15 H15A 109.5
C14 C15 H15B 109.5
H15A C15 H15B 109.5
C14 C15 H15C 109.5
H15A C15 H15C 109.5
H15B C15 H15C 109.5
C17 C16 H16A 109.5
C17 C16 H16B 109.5
H16A C16 H16B 109.5
C17 C16 H16C 109.5
H16A C16 H16C 109.5
H16B C16 H16C 109.5
C18 C17 C16 111.54(15)
C18 C17 P2 114.14(12)
C16 C17 P2 110.55(12)
C18 C17 H17 106.7
C16 C17 H17 106.7
P2 C17 H17 106.7
C17 C18 H18A 109.5
C17 C18 H18B 109.5
H18A C18 H18B 109.5
C17 C18 H18C 109.5
H18A C18 H18C 109.5
H18B C18 H18C 109.5
C20 C19 H19A 109.5
C20 C19 H19B 109.5
H19A C19 H19B 109.5
C20 C19 H19C 109.5
H19A C19 H19C 109.5
H19B C19 H19C 109.5
C21 C20 C19 110.77(17)
C21 C20 P2 114.22(13)
C19 C20 P2 109.91(12)
C21 C20 H20 107.2
C19 C20 H20 107.2
P2 C20 H20 107.2
C20 C21 H21A 109.5
C20 C21 H21B 109.5
H21A C21 H21B 109.5
C20 C21 H21C 109.5
H21A C21 H21C 109.5
H21B C21 H21C 109.5
C23 C22 H22A 109.5
C23 C22 H22B 109.5
H22A C22 H22B 109.5
C23 C22 H22C 109.5
H22A C22 H22C 109.5
H22B C22 H22C 109.5
C24 C23 C22 110.36(18)
C24 C23 P3 115.53(15)
C22 C23 P3 112.63(14)
C24 C23 H23 105.8
C22 C23 H23 105.8
P3 C23 H23 105.8
C23 C24 H24A 109.5
C23 C24 H24B 109.5
H24A C24 H24B 109.5
C23 C24 H24C 109.5
H24A C24 H24C 109.5
H24B C24 H24C 109.5
C26A C25A H25A 109.5
C26A C25A H25B 109.5
H25A C25A H25B 109.5
C26A C25A H25C 109.5
H25A C25A H25C 109.5
H25B C25A H25C 109.5
C25A C26A C27A 116.3(10)
C25A C26A P3 113.5(7)
C27A C26A P3 114.4(8)
C25A C26A H26A 103.5
C27A C26A H26A 103.5
P3 C26A H26A 103.5
C26A C27A H27A 109.5
C26A C27A H27B 109.5
H27A C27A H27B 109.5
C26A C27A H27C 109.5
H27A C27A H27C 109.5
H27B C27A H27C 109.5
C27B C26B C25B 117.2(9)
C27B C26B P3 113.9(7)
C25B C26B P3 110.4(6)
C27B C26B H26B 104.6
C25B C26B H26B 104.6
P3 C26B H26B 104.6

loop_
_geom_bond_atom_site_label_1
_geom_bond_atom_site_label_2
_geom_bond_distance
Mn Cl 2.2687(7)
Mn P3 2.5289(6)
Mn P2 2.5298(6)
Mn P1 2.5300(6)
P1 C7 1.8252(16)
P1 C11 1.8562(18)
P1 C14 1.8724(18)
P1 Tl 3.019(6)
P2 C8 1.8219(17)
P2 C17 1.8558(18)
P2 C20 1.8759(17)
P2 Tl 3.079(6)
P3 C9 1.8275(17)
P3 C23 1.850(2)
P3 C26A 1.877(8)
P3 C26B 1.882(8)
P3 Tl 2.918(6)
B C1 1.646(2)
B C8 1.669(2)
B C7 1.676(2)
B C9 1.680(3)
C1 C6 1.399(2)
C1 C2 1.404(2)
C2 C3 1.391(2)
C2 H2 0.9500
C3 C4 1.378(3)
C3 H3 0.9500
C4 C5 1.381(3)
C4 H4 0.9500
C5 C6 1.398(2)
C5 H5 0.9500
C6 H6 0.9500
C7 H7A 0.9900
C7 H7B 0.9900
C8 H8A 0.9900
C8 H8B 0.9900
C9 H9A 0.9900
C9 H9B 0.9900
C10 C11 1.532(3)
C10 H10A 0.9800
C10 H10B 0.9800
C10 H10C 0.9800
C11 C12 1.535(3)
C11 H11 1.0000
C12 H12A 0.9800
C12 H12B 0.9800
C12 H12C 0.9800
C13 C14 1.527(3)
C13 H13A 0.9800
C13 H13B 0.9800
C13 H13C 0.9800
C14 C15 1.518(3)
C14 H14 1.0000
C15 H15A 0.9800
C15 H15B 0.9800
C15 H15C 0.9800
C16 C17 1.533(2)
C16 H16A 0.9800
C16 H16B 0.9800
C16 H16C 0.9800
C17 C18 1.533(2)
C17 H17 1.0000
C18 H18A 0.9800
C18 H18B 0.9800
C18 H18C 0.9800
C19 C20 1.526(3)
C19 H19A 0.9800
C19 H19B 0.9800
C19 H19C 0.9800
C20 C21 1.512(3)
C20 H20 1.0000
C21 H21A 0.9800
C21 H21B 0.9800
C21 H21C 0.9800
C22 C23 1.527(3)
C22 H22A 0.9800
C22 H22B 0.9800
C22 H22C 0.9800
C23 C24 1.524(3)
C23 H23 1.0000
C24 H24A 0.9800
C24 H24B 0.9800
C24 H24C 0.9800
C25A C26A 1.314(16)
C25A H25A 0.9800
C25A H25B 0.9800
C25A H25C 0.9800
C26A C27A 1.512(16)
C26A H26A 1.0000
C27A H27A 0.9800
C27A H27B 0.9800
C27A H27C 0.9800
C25B C26B 1.586(14)
C25B H25D 0.9800
C25B H25E 0.9800
C25B H25F 0.9800
C26B C27B 1.514(16)
C26B H26B 1.0000
C27B H27D 0.9800
C27B H27E 0.9800
C27B H27F 0.9800
